data_4028431
loop_
_publ_author_name
'Yasuhiro Kubota'
'Yousuke Ozaki'
'Kazumasa Funabiki'
'Masaki Matsui'

_publ_section_title
;
 Synthesis and Fluorescence Properties of Pyrimidine Mono- and Bisboron
 Complexes
;
_journal_name_full 'Journal of Organic Chemistry'
_journal_page_first 7058
_journal_page_last 7067
_journal_paper_doi 10.1021/jo400879g
_journal_volume 78
_journal_year 2013
_chemical_formula_moiety 'C14 H13 B Cl F2 N3 O'
_chemical_formula_sum 'C14 H13 B Cl F2 N3 O'
_chemical_formula_weight 323.53
_chemical_name_systematic
; 
 ? 
;
_space_group_IT_number 2
_symmetry_cell_setting triclinic
_symmetry_space_group_name_Hall '-P 1'
_symmetry_space_group_name_H-M 'P -1'
_atom_sites_solution_hydrogens geom
_atom_sites_solution_primary direct
_atom_sites_solution_secondary difmap
_audit_creation_method SHELXL-97
_cell_angle_alpha 88.70(3)
_cell_angle_beta 78.29(2)
_cell_angle_gamma 89.33(2)
_cell_formula_units_Z 2
_cell_length_a 6.6641(9)
_cell_length_b 9.977(3)
_cell_length_c 11.0105(19)
_cell_measurement_temperature 293(2)
_cell_volume 716.6(3)
_computing_structure_refinement 'SHELXL-97 (Sheldrick, 1997)'
_computing_structure_solution 'SHELXS-97 (Sheldrick, 1990)'
_diffrn_ambient_temperature 293(2)
_diffrn_measured_fraction_theta_full 0.975
_diffrn_measured_fraction_theta_max 0.975
_diffrn_radiation_monochromator graphite
_diffrn_radiation_source 'fine-focus sealed tube'
_diffrn_radiation_type MoK\a
_diffrn_radiation_wavelength 0.71075
_diffrn_reflns_av_R_equivalents 0.0199
_diffrn_reflns_av_sigmaI/netI 0.0259
_diffrn_reflns_limit_h_max 8
_diffrn_reflns_limit_h_min -8
_diffrn_reflns_limit_k_max 12
_diffrn_reflns_limit_k_min -12
_diffrn_reflns_limit_l_max 14
_diffrn_reflns_limit_l_min -14
_diffrn_reflns_number 7289
_diffrn_reflns_theta_full 27.49
_diffrn_reflns_theta_max 27.49
_diffrn_reflns_theta_min 2.75
_exptl_absorpt_coefficient_mu 0.292
_exptl_absorpt_correction_T_max 0.9438
_exptl_absorpt_correction_T_min 0.9438
_exptl_absorpt_correction_type integration
_exptl_crystal_colour red
_exptl_crystal_density_diffrn 1.499
_exptl_crystal_description block
_exptl_crystal_F_000 332
_exptl_crystal_size_max 0.20
_exptl_crystal_size_mid 0.20
_exptl_crystal_size_min 0.20
_refine_diff_density_max 0.197
_refine_diff_density_min -0.208
_refine_diff_density_rms 0.040
_refine_ls_extinction_method none
_refine_ls_goodness_of_fit_ref 1.034
_refine_ls_hydrogen_treatment constr
_refine_ls_matrix_type full
_refine_ls_number_parameters 201
_refine_ls_number_reflns 3211
_refine_ls_number_restraints 0
_refine_ls_restrained_S_all 1.034
_refine_ls_R_factor_all 0.0560
_refine_ls_R_factor_gt 0.0406
_refine_ls_shift/su_max 0.000
_refine_ls_shift/su_mean 0.000
_refine_ls_structure_factor_coef Fsqd
_refine_ls_weighting_details 'calc w=1/[\s^2^(Fo^2^)+(0.0533P)^2^+0.0726P] where P=(Fo^2^+2Fc^2^)/3'
_refine_ls_weighting_scheme calc
_refine_ls_wR_factor_gt 0.0950
_refine_ls_wR_factor_ref 0.1039
_reflns_number_gt 2475
_reflns_number_total 3211
_reflns_threshold_expression >2sigma(I)
_cod_data_source_file jo400879g_si_003.cif
_cod_data_source_block crystalclear
_cod_database_code 4028431

loop_
_symmetry_equiv_pos_as_xyz
'x, y, z'
'-x, -y, -z'

loop_
_atom_site_label
_atom_site_type_symbol
_atom_site_fract_x
_atom_site_fract_y
_atom_site_fract_z
_atom_site_U_iso_or_equiv
_atom_site_adp_type
_atom_site_occupancy
_atom_site_symmetry_multiplicity
_atom_site_calc_flag
_atom_site_refinement_flags
C1 C 0.1001(2) 0.13159(14) 0.35632(13) 0.0335(3) Uani 1 1 d .
C2 C -0.0621(2) 0.16136(15) 0.45093(13) 0.0366(3) Uani 1 1 d .
H2 H -0.1845 0.1154 0.4572 0.044 Uiso 1 1 calc R
C3 C -0.0479(2) 0.25956(14) 0.53869(13) 0.0330(3) Uani 1 1 d .
C4 C -0.2149(2) 0.30072(15) 0.63131(14) 0.0378(3) Uani 1 1 d .
H4 H -0.3440 0.2633 0.6380 0.045 Uiso 1 1 calc R
C5 C 0.1503(3) 0.41637(16) 0.61858(15) 0.0446(4) Uani 1 1 d .
H5 H 0.2770 0.4567 0.6129 0.054 Uiso 1 1 calc R
N1 N 0.13827(18) 0.31953(12) 0.53625(11) 0.0354(3) Uani 1 1 d .
N2 N -0.0004(2) 0.45857(14) 0.70575(13) 0.0472(3) Uani 1 1 d .
O1 O 0.27990(16) 0.19380(11) 0.34480(10) 0.0454(3) Uani 1 1 d .
B1 B 0.3375(3) 0.26061(18) 0.44841(16) 0.0393(4) Uani 1 1 d .
F1 F 0.42421(14) 0.16922(11) 0.51992(9) 0.0550(3) Uani 1 1 d .
F2 F 0.47174(16) 0.36309(10) 0.40676(9) 0.0601(3) Uani 1 1 d .
Cl1 Cl -0.38147(7) 0.44619(5) 0.82800(4) 0.05727(16) Uani 1 1 d .
C6 C 0.0906(2) 0.03422(14) 0.26059(12) 0.0338(3) Uani 1 1 d .
C7 C 0.2680(2) -0.00142(16) 0.17445(14) 0.0403(3) Uani 1 1 d .
H7 H 0.3918 0.0383 0.1789 0.048 Uiso 1 1 calc R
C8 C 0.2639(2) -0.09352(16) 0.08359(14) 0.0420(4) Uani 1 1 d .
H8 H 0.3844 -0.1146 0.0282 0.050 Uiso 1 1 calc R
C9 C 0.0789(2) -0.15661(14) 0.07322(13) 0.0366(3) Uani 1 1 d .
C10 C -0.0987(2) -0.12275(15) 0.16190(13) 0.0388(3) Uani 1 1 d .
H10 H -0.2221 -0.1641 0.1595 0.047 Uiso 1 1 calc R
C11 C -0.0921(2) -0.02981(14) 0.25165(13) 0.0360(3) Uani 1 1 d .
H11 H -0.2120 -0.0089 0.3078 0.043 Uiso 1 1 calc R
N3 N 0.0731(2) -0.24727(14) -0.01734(12) 0.0471(3) Uani 1 1 d .
C12 C -0.1813(2) 0.39647(15) 0.71027(14) 0.0393(3) Uani 1 1 d .
C13 C 0.2513(3) -0.27579(19) -0.11332(16) 0.0558(5) Uani 1 1 d .
H13 H 0.2985 -0.1943 -0.1573 0.084 Uiso 1 1 calc R
H13A H 0.2151 -0.3385 -0.1701 0.084 Uiso 1 1 calc R
H13B H 0.3581 -0.3135 -0.0761 0.084 Uiso 1 1 calc R
C14 C -0.1151(3) -0.31503(19) -0.02360(18) 0.0584(5) Uani 1 1 d .
H14 H -0.1654 -0.3618 0.0536 0.088 Uiso 1 1 calc R
H14A H -0.0894 -0.3780 -0.0897 0.088 Uiso 1 1 calc R
H14B H -0.2154 -0.2503 -0.0388 0.088 Uiso 1 1 calc R

loop_
_atom_site_aniso_label
_atom_site_aniso_U_11
_atom_site_aniso_U_22
_atom_site_aniso_U_33
_atom_site_aniso_U_23
_atom_site_aniso_U_13
_atom_site_aniso_U_12
C1 0.0319(7) 0.0344(7) 0.0347(7) -0.0040(6) -0.0074(6) -0.0040(5)
C2 0.0307(7) 0.0406(8) 0.0388(7) -0.0101(6) -0.0067(6) -0.0045(6)
C3 0.0310(7) 0.0352(7) 0.0342(7) -0.0045(6) -0.0089(5) -0.0016(5)
C4 0.0301(7) 0.0421(8) 0.0419(8) -0.0096(6) -0.0081(6) 0.0003(6)
C5 0.0424(9) 0.0441(9) 0.0480(8) -0.0126(7) -0.0087(7) -0.0105(7)
N1 0.0349(6) 0.0362(6) 0.0356(6) -0.0064(5) -0.0075(5) -0.0064(5)
N2 0.0491(8) 0.0442(8) 0.0482(7) -0.0172(6) -0.0079(6) -0.0053(6)
O1 0.0356(6) 0.0569(7) 0.0410(6) -0.0162(5) 0.0008(4) -0.0150(5)
B1 0.0314(8) 0.0439(10) 0.0417(9) -0.0094(7) -0.0041(7) -0.0098(7)
F1 0.0370(5) 0.0690(7) 0.0596(6) -0.0071(5) -0.0106(4) 0.0049(4)
F2 0.0528(6) 0.0634(7) 0.0578(6) -0.0127(5) 0.0065(5) -0.0308(5)
Cl1 0.0484(3) 0.0646(3) 0.0558(3) -0.0275(2) -0.00098(19) 0.00729(19)
C6 0.0350(7) 0.0348(8) 0.0313(7) -0.0042(6) -0.0052(6) -0.0035(6)
C7 0.0324(7) 0.0480(9) 0.0393(7) -0.0095(6) -0.0027(6) -0.0083(6)
C8 0.0372(8) 0.0480(9) 0.0376(7) -0.0114(7) 0.0018(6) -0.0033(6)
C9 0.0405(8) 0.0351(8) 0.0337(7) -0.0059(6) -0.0060(6) -0.0025(6)
C10 0.0351(8) 0.0413(8) 0.0403(7) -0.0076(6) -0.0070(6) -0.0070(6)
C11 0.0315(7) 0.0415(8) 0.0336(7) -0.0077(6) -0.0021(6) -0.0020(6)
N3 0.0485(8) 0.0476(8) 0.0437(7) -0.0174(6) -0.0039(6) -0.0052(6)
C12 0.0399(8) 0.0393(8) 0.0390(7) -0.0093(6) -0.0083(6) 0.0059(6)
C13 0.0591(11) 0.0581(11) 0.0475(9) -0.0214(8) -0.0022(8) 0.0032(8)
C14 0.0567(11) 0.0590(11) 0.0607(11) -0.0263(9) -0.0112(9) -0.0111(9)

loop_
_atom_type_symbol
_atom_type_description
_atom_type_scat_dispersion_real
_atom_type_scat_dispersion_imag
_atom_type_scat_source
C C 0.0033 0.0016 'International Tables Vol C Tables 4.2.6.8 and 6.1.1.4'
H H 0.0000 0.0000 'International Tables Vol C Tables 4.2.6.8 and 6.1.1.4'
B B 0.0013 0.0007 'International Tables Vol C Tables 4.2.6.8 and 6.1.1.4'
N N 0.0061 0.0033 'International Tables Vol C Tables 4.2.6.8 and 6.1.1.4'
O O 0.0106 0.0060 'International Tables Vol C Tables 4.2.6.8 and 6.1.1.4'
F F 0.0171 0.0103 'International Tables Vol C Tables 4.2.6.8 and 6.1.1.4'
Cl Cl 0.1484 0.1585 'International Tables Vol C Tables 4.2.6.8 and 6.1.1.4'

loop_
_geom_angle_atom_site_label_1
_geom_angle_atom_site_label_2
_geom_angle_atom_site_label_3
_geom_angle
O1 C1 C2 121.15(13)
O1 C1 C6 115.00(12)
C2 C1 C6 123.84(13)
C1 C2 C3 121.78(13)
N1 C3 C2 119.23(13)
N1 C3 C4 117.13(13)
C2 C3 C4 123.64(13)
C12 C4 C3 117.96(14)
N2 C5 N1 126.04(14)
C5 N1 C3 119.08(13)
C5 N1 B1 121.62(12)
C3 N1 B1 118.85(11)
C5 N2 C12 114.65(13)
C1 O1 B1 121.74(12)
F2 B1 F1 110.30(13)
F2 B1 O1 110.64(13)
F1 B1 O1 110.20(13)
F2 B1 N1 109.35(13)
F1 B1 N1 106.64(12)
O1 B1 N1 109.63(12)
C11 C6 C7 117.07(13)
C11 C6 C1 122.27(13)
C7 C6 C1 120.65(13)
C8 C7 C6 121.91(14)
C7 C8 C9 121.07(14)
N3 C9 C10 121.69(14)
N3 C9 C8 121.44(14)
C10 C9 C8 116.87(13)
C11 C10 C9 121.31(14)
C10 C11 C6 121.75(14)
C9 N3 C14 120.80(14)
C9 N3 C13 121.92(14)
C14 N3 C13 117.24(14)
N2 C12 C4 125.08(14)
N2 C12 Cl1 115.70(11)
C4 C12 Cl1 119.21(12)

loop_
_geom_bond_atom_site_label_1
_geom_bond_atom_site_label_2
_geom_bond_distance
C1 O1 1.3378(17)
C1 C2 1.375(2)
C1 C6 1.4607(19)
C2 C3 1.4089(19)
C3 N1 1.3785(18)
C3 C4 1.413(2)
C4 C12 1.357(2)
C5 N2 1.313(2)
C5 N1 1.3538(18)
N1 B1 1.590(2)
N2 C12 1.353(2)
O1 B1 1.4528(19)
B1 F2 1.3748(19)
B1 F1 1.388(2)
Cl1 C12 1.7370(16)
C6 C11 1.4037(19)
C6 C7 1.405(2)
C7 C8 1.378(2)
C8 C9 1.417(2)
C9 N3 1.3680(19)
C9 C10 1.416(2)
C10 C11 1.378(2)
N3 C14 1.446(2)
N3 C13 1.450(2)

loop_
_geom_torsion_atom_site_label_1
_geom_torsion_atom_site_label_2
_geom_torsion_atom_site_label_3
_geom_torsion_atom_site_label_4
_geom_torsion
O1 C1 C2 C3 0.9(2)
C6 C1 C2 C3 -177.71(13)
C1 C2 C3 N1 -5.6(2)
C1 C2 C3 C4 174.85(14)
N1 C3 C4 C12 0.5(2)
C2 C3 C4 C12 -179.91(14)
N2 C5 N1 C3 1.9(2)
N2 C5 N1 B1 -170.35(15)
C2 C3 N1 C5 178.27(13)
C4 C3 N1 C5 -2.1(2)
C2 C3 N1 B1 -9.3(2)
C4 C3 N1 B1 170.34(13)
N1 C5 N2 C12 0.1(3)
C2 C1 O1 B1 20.4(2)
C6 C1 O1 B1 -160.82(13)
C1 O1 B1 F2 -152.73(13)
C1 O1 B1 F1 85.03(17)
C1 O1 B1 N1 -32.0(2)
C5 N1 B1 F2 -39.95(19)
C3 N1 B1 F2 147.78(13)
C5 N1 B1 F1 79.30(17)
C3 N1 B1 F1 -92.97(15)
C5 N1 B1 O1 -161.41(13)
C3 N1 B1 O1 26.31(19)
O1 C1 C6 C11 -173.44(13)
C2 C1 C6 C11 5.3(2)
O1 C1 C6 C7 8.0(2)
C2 C1 C6 C7 -173.28(14)
C11 C6 C7 C8 1.0(2)
C1 C6 C7 C8 179.64(14)
C6 C7 C8 C9 0.0(2)
C7 C8 C9 N3 179.44(14)
C7 C8 C9 C10 -1.4(2)
N3 C9 C10 C11 -179.00(14)
C8 C9 C10 C11 1.8(2)
C9 C10 C11 C6 -0.9(2)
C7 C6 C11 C10 -0.6(2)
C1 C6 C11 C10 -179.17(13)
C10 C9 N3 C14 -1.7(2)
C8 C9 N3 C14 177.39(16)
C10 C9 N3 C13 175.86(15)
C8 C9 N3 C13 -5.0(2)
C5 N2 C12 C4 -2.0(2)
C5 N2 C12 Cl1 177.90(12)
C3 C4 C12 N2 1.6(2)
C3 C4 C12 Cl1 -178.22(11)
